data_7051905
loop_
_publ_author_name
'Hines, C. Corey'
'Cordes, David B.'
'Griffin, Scott T.'
'Watts, Savannah I.'
'Cocalia, Violina A.'
'Rogers, Robin D.'

_publ_section_title
;
 Flexible coordination environments of lanthanide complexes grown from
 chloride-based ionic liquids
;
_journal_issue 5
_journal_name_full 'New Journal of Chemistry'
_journal_page_first 872
_journal_paper_doi 10.1039/b800045j
_journal_volume 32
_journal_year 2008
_chemical_formula_sum 'C18 H33 Cl6 N6 Sm'
_chemical_formula_weight 696.55
_chemical_name_common '[C2mim]3[SmCl6]'
_chemical_name_systematic
;
?
;
_space_group_IT_number 14
_symmetry_cell_setting monoclinic
_symmetry_space_group_name_Hall '-P 2ybc'
_symmetry_space_group_name_H-M 'P 1 21/c 1'
_atom_sites_solution_hydrogens geom
_atom_sites_solution_primary direct
_atom_sites_solution_secondary difmap
_audit_creation_method SHELXL-97
_cell_angle_alpha 90.00
_cell_angle_beta 90.5070(10)
_cell_angle_gamma 90.00
_cell_formula_units_Z 4
_cell_length_a 15.4235(10)
_cell_length_b 12.5234(8)
_cell_length_c 14.6633(10)
_cell_measurement_reflns_used 6432
_cell_measurement_temperature 173(2)
_cell_measurement_theta_max 28.23
_cell_measurement_theta_min 2.51
_cell_volume 2832.2(3)
_computing_cell_refinement 'Bruker SMART'
_computing_data_collection 'Bruker SMART'
_computing_data_reduction 'Bruker SAINT'
_computing_molecular_graphics 'Bruker SHELXTL'
_computing_publication_material 'Bruker SHELXTL'
_computing_structure_refinement 'SHELXL-97 (Sheldrick, 1997)'
_computing_structure_solution 'SHELXS-97 (Sheldrick, 1990)'
_diffrn_ambient_temperature 173(2)
_diffrn_measured_fraction_theta_full 0.998
_diffrn_measured_fraction_theta_max 0.948
_diffrn_measurement_device_type 'CCD area detector'
_diffrn_measurement_method 'phi and omega scans'
_diffrn_radiation_monochromator graphite
_diffrn_radiation_source 'fine-focus sealed tube'
_diffrn_radiation_type MoK\a
_diffrn_radiation_wavelength 0.71073
_diffrn_reflns_av_R_equivalents 0.0345
_diffrn_reflns_av_sigmaI/netI 0.0445
_diffrn_reflns_limit_h_max 20
_diffrn_reflns_limit_h_min -19
_diffrn_reflns_limit_k_max 8
_diffrn_reflns_limit_k_min -16
_diffrn_reflns_limit_l_max 18
_diffrn_reflns_limit_l_min -17
_diffrn_reflns_number 19762
_diffrn_reflns_theta_full 25.30
_diffrn_reflns_theta_max 28.34
_diffrn_reflns_theta_min 2.09
_exptl_absorpt_coefficient_mu 2.657
_exptl_absorpt_correction_type multi-scan
_exptl_absorpt_process_details '(SADABS; Sheldrick, 2002)'
_exptl_crystal_colour yellow
_exptl_crystal_density_diffrn 1.634
_exptl_crystal_density_method 'not measured'
_exptl_crystal_description fragment
_exptl_crystal_F_000 1388
_exptl_crystal_size_max 0.13
_exptl_crystal_size_mid 0.07
_exptl_crystal_size_min 0.02
_refine_diff_density_max 0.733
_refine_diff_density_min -0.343
_refine_diff_density_rms 0.088
_refine_ls_extinction_method none
_refine_ls_goodness_of_fit_ref 1.013
_refine_ls_hydrogen_treatment constr
_refine_ls_matrix_type full
_refine_ls_number_parameters 289
_refine_ls_number_reflns 6713
_refine_ls_number_restraints 0
_refine_ls_restrained_S_all 1.013
_refine_ls_R_factor_all 0.0695
_refine_ls_R_factor_gt 0.0327
_refine_ls_shift/su_max 0.005
_refine_ls_shift/su_mean 0.000
_refine_ls_structure_factor_coef Fsqd
_refine_ls_weighting_details 'calc w=1/[\s^2^(Fo^2^)+(0.0212P)^2^+0.7691P] where P=(Fo^2^+2Fc^2^)/3'
_refine_ls_weighting_scheme calc
_refine_ls_wR_factor_gt 0.0521
_refine_ls_wR_factor_ref 0.0585
_reflns_number_gt 4365
_reflns_number_total 6713
_reflns_threshold_expression >2sigma(I)
_cod_data_source_file b800045j.txt
_cod_data_source_block Sm
_cod_depositor_comments
;
The following automatic conversions were performed:
'_symmetry_cell_setting' value 'Monoclinic' changed to 'monoclinic'
according to '/home/saulius/struct/CIF-dictionaries/cif_core.dic'
dictionary named 'cif_core.dic' version 2.4.1 from 2010-06-29.

Automatic conversion script
Id: cif_fix_enum 1527 2010-12-29 10:47:43Z saulius 
;
_cod_original_sg_symbol_H-M P2(1)/c
_cod_database_code 7051905

loop_
_symmetry_equiv_pos_as_xyz
'x, y, z'
'-x, y+1/2, -z+1/2'
'-x, -y, -z'
'x, -y-1/2, z-1/2'

loop_
_atom_site_label
_atom_site_type_symbol
_atom_site_fract_x
_atom_site_fract_y
_atom_site_fract_z
_atom_site_U_iso_or_equiv
_atom_site_adp_type
_atom_site_occupancy
_atom_site_symmetry_multiplicity
_atom_site_calc_flag
_atom_site_refinement_flags
_atom_site_disorder_assembly
_atom_site_disorder_group
Sm1 Sm 0.5000 0.5000 0.0000 0.01785(6) Uani 1 2 d S . .
Sm2 Sm 0.0000 0.0000 0.0000 0.01911(6) Uani 1 2 d S . .
Cl1 Cl 0.67190(6) 0.48267(7) 0.02323(7) 0.0371(2) Uani 1 1 d . . .
Cl2 Cl 0.53264(5) 0.67915(6) -0.09858(5) 0.02560(18) Uani 1 1 d . . .
Cl3 Cl 0.49122(6) 0.62181(6) 0.15194(5) 0.0318(2) Uani 1 1 d . . .
Cl4 Cl -0.06749(6) -0.04274(8) 0.16562(5) 0.0341(2) Uani 1 1 d . . .
Cl5 Cl 0.16134(5) -0.03363(7) 0.06834(6) 0.02871(19) Uani 1 1 d . . .
Cl6 Cl 0.00946(6) 0.20840(6) 0.04701(6) 0.0309(2) Uani 1 1 d . . .
N1 N 0.56253(16) 0.91208(19) 0.14605(16) 0.0207(6) Uani 1 1 d . . .
N1A N 0.18963(19) -0.2389(2) -0.2300(2) 0.0380(8) Uani 1 1 d . . .
N1B N 0.18353(19) 0.1136(2) 0.27482(18) 0.0329(7) Uani 1 1 d . . .
N3 N 0.68126(17) 0.8625(2) 0.08253(17) 0.0231(6) Uani 1 1 d . . .
N3A N 0.28177(19) -0.2281(2) -0.11906(19) 0.0324(7) Uani 1 1 d . . .
N3B N 0.21522(19) 0.2572(2) 0.20213(18) 0.0312(7) Uani 1 1 d . . .
C2 C 0.5973(2) 0.8429(2) 0.0885(2) 0.0220(7) Uani 1 1 d . . .
H2A H 0.5669 0.7881 0.0569 0.026 Uiso 1 1 calc R . .
C2A C 0.2010(2) -0.2106(3) -0.1440(3) 0.0397(10) Uani 1 1 d . . .
H2AA H 0.1573 -0.1820 -0.1059 0.048 Uiso 1 1 calc R . .
C2B C 0.1509(2) 0.1934(3) 0.2273(2) 0.0365(9) Uani 1 1 d . . .
H2BA H 0.0913 0.2036 0.2133 0.044 Uiso 1 1 calc R . .
C4 C 0.7015(2) 0.9473(3) 0.1382(2) 0.0290(8) Uani 1 1 d . . .
H4A H 0.7572 0.9783 0.1467 0.035 Uiso 1 1 calc R . .
C4A C 0.3246(3) -0.2693(3) -0.1918(3) 0.0467(11) Uani 1 1 d . . .
H4AA H 0.3839 -0.2894 -0.1934 0.056 Uiso 1 1 calc R . .
C4B C 0.2911(2) 0.2162(3) 0.2351(2) 0.0328(9) Uani 1 1 d . . .
H4BA H 0.3473 0.2457 0.2274 0.039 Uiso 1 1 calc R . .
C5 C 0.6275(2) 0.9780(2) 0.1787(2) 0.0278(8) Uani 1 1 d . . .
H5A H 0.6211 1.0344 0.2215 0.033 Uiso 1 1 calc R . .
C5A C 0.2674(3) -0.2763(4) -0.2606(3) 0.0529(13) Uani 1 1 d . . .
H5AA H 0.2788 -0.3025 -0.3201 0.063 Uiso 1 1 calc R . .
C5B C 0.2717(2) 0.1265(3) 0.2804(2) 0.0353(9) Uani 1 1 d . . .
H5BA H 0.3116 0.0805 0.3107 0.042 Uiso 1 1 calc R . .
C6 C 0.4697(2) 0.9190(3) 0.1689(2) 0.0268(8) Uani 1 1 d . . .
H6A H 0.4637 0.9352 0.2346 0.032 Uiso 1 1 calc R . .
H6B H 0.4416 0.8493 0.1569 0.032 Uiso 1 1 calc R . .
C6A C 0.1097(3) -0.2286(4) -0.2858(3) 0.0615(14) Uani 1 1 d . . .
H6AA H 0.0627 -0.1992 -0.2478 0.074 Uiso 1 1 calc R . .
H6AB H 0.0915 -0.3001 -0.3075 0.074 Uiso 1 1 calc R . .
C6B C 0.1332(3) 0.0232(3) 0.3117(3) 0.0526(12) Uani 1 1 d . . .
H6BA H 0.1692 -0.0422 0.3096 0.063 Uiso 1 1 calc R . .
H6BB H 0.0816 0.0112 0.2724 0.063 Uiso 1 1 calc R . .
C7 C 0.4247(2) 1.0051(3) 0.1130(2) 0.0340(8) Uani 1 1 d . . .
H7A H 0.3634 1.0084 0.1297 0.051 Uiso 1 1 calc R . .
H7B H 0.4295 0.9882 0.0480 0.051 Uiso 1 1 calc R . .
H7C H 0.4522 1.0742 0.1253 0.051 Uiso 1 1 calc R . .
C7A C 0.1239(3) -0.1567(4) -0.3664(3) 0.0710(15) Uani 1 1 d . . .
H7AA H 0.0709 -0.1539 -0.4037 0.107 Uiso 1 1 calc R . .
H7AB H 0.1716 -0.1846 -0.4031 0.107 Uiso 1 1 calc R . .
H7AC H 0.1385 -0.0847 -0.3450 0.107 Uiso 1 1 calc R . .
C7B C 0.1045(3) 0.0409(4) 0.4069(3) 0.0554(12) Uani 1 1 d . . .
H7BA H 0.0668 -0.0180 0.4256 0.083 Uiso 1 1 calc R . .
H7BB H 0.0725 0.1083 0.4104 0.083 Uiso 1 1 calc R . .
H7BC H 0.1553 0.0440 0.4474 0.083 Uiso 1 1 calc R . .
C8 C 0.7427(2) 0.8008(3) 0.0283(2) 0.0331(9) Uani 1 1 d . . .
H8A H 0.7173 0.7312 0.0133 0.050 Uiso 1 1 calc R . .
H8B H 0.7964 0.7905 0.0633 0.050 Uiso 1 1 calc R . .
H8C H 0.7554 0.8395 -0.0282 0.050 Uiso 1 1 calc R . .
C8A C 0.3208(3) -0.2068(3) -0.0290(2) 0.0454(11) Uani 1 1 d . . .
H8AA H 0.2875 -0.1512 0.0021 0.068 Uiso 1 1 calc R . .
H8AB H 0.3808 -0.1827 -0.0365 0.068 Uiso 1 1 calc R . .
H8AC H 0.3202 -0.2723 0.0076 0.068 Uiso 1 1 calc R . .
C8B C 0.2041(3) 0.3562(3) 0.1505(2) 0.0493(11) Uani 1 1 d . . .
H8BA H 0.1602 0.3457 0.1027 0.074 Uiso 1 1 calc R . .
H8BB H 0.2593 0.3761 0.1226 0.074 Uiso 1 1 calc R . .
H8BC H 0.1855 0.4132 0.1917 0.074 Uiso 1 1 calc R . .

loop_
_atom_site_aniso_label
_atom_site_aniso_U_11
_atom_site_aniso_U_22
_atom_site_aniso_U_33
_atom_site_aniso_U_23
_atom_site_aniso_U_13
_atom_site_aniso_U_12
Sm1 0.01863(12) 0.01649(11) 0.01844(12) 0.00003(10) 0.00046(9) -0.00232(10)
Sm2 0.01521(12) 0.02295(13) 0.01921(12) 0.00102(10) 0.00220(9) 0.00117(10)
Cl1 0.0215(4) 0.0385(6) 0.0511(6) 0.0022(4) -0.0047(4) -0.0003(4)
Cl2 0.0306(5) 0.0220(4) 0.0243(4) 0.0043(3) -0.0006(3) -0.0036(3)
Cl3 0.0485(6) 0.0239(4) 0.0231(4) -0.0040(3) 0.0088(4) -0.0083(4)
Cl4 0.0273(5) 0.0529(5) 0.0224(4) 0.0063(4) 0.0061(4) -0.0011(4)
Cl5 0.0193(4) 0.0346(5) 0.0321(5) 0.0022(4) -0.0026(3) 0.0031(3)
Cl6 0.0306(5) 0.0241(4) 0.0380(5) -0.0014(4) -0.0031(4) -0.0001(4)
N1 0.0200(15) 0.0206(14) 0.0217(14) 0.0012(11) 0.0008(11) -0.0012(11)
N1A 0.0232(18) 0.0399(19) 0.051(2) -0.0156(16) -0.0056(15) 0.0044(14)
N1B 0.0341(19) 0.0410(19) 0.0234(16) -0.0054(14) -0.0002(13) -0.0058(14)
N3 0.0257(16) 0.0194(14) 0.0243(15) 0.0015(11) 0.0068(12) 0.0000(11)
N3A 0.0336(19) 0.0292(17) 0.0344(18) -0.0039(13) 0.0047(14) 0.0099(13)
N3B 0.0325(18) 0.0390(18) 0.0221(16) -0.0015(13) 0.0029(13) 0.0081(14)
C2 0.0283(19) 0.0192(17) 0.0184(16) 0.0014(13) 0.0022(14) -0.0053(14)
C2A 0.034(2) 0.034(2) 0.052(3) -0.0129(18) 0.0118(19) 0.0024(17)
C2B 0.023(2) 0.058(3) 0.028(2) -0.0042(18) -0.0012(16) 0.0047(19)
C4 0.0220(19) 0.029(2) 0.037(2) -0.0050(16) 0.0007(15) -0.0047(15)
C4A 0.034(2) 0.073(3) 0.034(2) -0.013(2) 0.0028(18) 0.019(2)
C4B 0.026(2) 0.039(2) 0.034(2) -0.0076(17) 0.0072(16) 0.0027(17)
C5 0.0281(19) 0.025(2) 0.0299(18) -0.0100(14) 0.0020(15) -0.0063(14)
C5A 0.039(3) 0.084(3) 0.035(2) -0.019(2) -0.001(2) 0.027(2)
C5B 0.028(2) 0.045(2) 0.033(2) -0.0074(18) -0.0058(16) 0.0062(17)
C6 0.0254(19) 0.0286(18) 0.0265(18) -0.0006(14) 0.0077(15) -0.0034(15)
C6A 0.028(3) 0.067(3) 0.089(4) -0.038(3) -0.014(2) 0.007(2)
C6B 0.060(3) 0.058(3) 0.040(2) 0.002(2) -0.007(2) -0.028(2)
C7 0.0263(19) 0.033(2) 0.043(2) 0.0001(18) 0.0044(15) 0.0029(17)
C7A 0.065(4) 0.069(4) 0.079(4) -0.012(3) -0.039(3) 0.010(3)
C7B 0.031(2) 0.078(3) 0.058(3) 0.014(2) 0.010(2) 0.001(2)
C8 0.033(2) 0.031(2) 0.036(2) -0.0052(16) 0.0121(17) 0.0023(16)
C8A 0.057(3) 0.045(2) 0.035(2) -0.0133(18) -0.008(2) 0.018(2)
C8B 0.075(3) 0.041(2) 0.032(2) 0.0039(18) 0.013(2) 0.014(2)

loop_
_atom_type_symbol
_atom_type_description
_atom_type_scat_dispersion_real
_atom_type_scat_dispersion_imag
_atom_type_scat_source
C C 0.0033 0.0016 'International Tables Vol C Tables 4.2.6.8 and 6.1.1.4'
H H 0.0000 0.0000 'International Tables Vol C Tables 4.2.6.8 and 6.1.1.4'
N N 0.0061 0.0033 'International Tables Vol C Tables 4.2.6.8 and 6.1.1.4'
Cl Cl 0.1484 0.1585 'International Tables Vol C Tables 4.2.6.8 and 6.1.1.4'
Sm Sm -0.1638 3.4418 'International Tables Vol C Tables 4.2.6.8 and 6.1.1.4'

loop_
_geom_angle_atom_site_label_1
_geom_angle_atom_site_label_2
_geom_angle_atom_site_label_3
_geom_angle
_geom_angle_site_symmetry_1
_geom_angle_site_symmetry_3
_geom_angle_publ_flag
Cl1 Sm1 Cl1 180.000(1) . 3_665 ?
Cl1 Sm1 Cl3 90.13(3) . 3_665 ?
Cl1 Sm1 Cl3 89.87(3) 3_665 3_665 ?
Cl1 Sm1 Cl3 89.87(3) . . ?
Cl1 Sm1 Cl3 90.13(3) 3_665 . ?
Cl3 Sm1 Cl3 180.0 3_665 . ?
Cl1 Sm1 Cl2 93.05(3) . 3_665 ?
Cl1 Sm1 Cl2 86.95(3) 3_665 3_665 ?
Cl3 Sm1 Cl2 89.05(2) 3_665 3_665 ?
Cl3 Sm1 Cl2 90.95(2) . 3_665 ?
Cl1 Sm1 Cl2 86.95(3) . . ?
Cl1 Sm1 Cl2 93.05(3) 3_665 . ?
Cl3 Sm1 Cl2 90.95(2) 3_665 . ?
Cl3 Sm1 Cl2 89.05(2) . . ?
Cl2 Sm1 Cl2 180.00(3) 3_665 . ?
Cl6 Sm2 Cl6 180.00(5) 3 . ?
Cl6 Sm2 Cl4 91.01(3) 3 . ?
Cl6 Sm2 Cl4 88.99(3) . . ?
Cl6 Sm2 Cl4 88.99(3) 3 3 ?
Cl6 Sm2 Cl4 91.01(3) . 3 ?
Cl4 Sm2 Cl4 180.0 . 3 ?
Cl6 Sm2 Cl5 90.49(3) 3 3 ?
Cl6 Sm2 Cl5 89.51(3) . 3 ?
Cl4 Sm2 Cl5 90.19(3) . 3 ?
Cl4 Sm2 Cl5 89.81(3) 3 3 ?
Cl6 Sm2 Cl5 89.51(3) 3 . ?
Cl6 Sm2 Cl5 90.49(3) . . ?
Cl4 Sm2 Cl5 89.81(3) . . ?
Cl4 Sm2 Cl5 90.19(3) 3 . ?
Cl5 Sm2 Cl5 180.0 3 . ?
C2 N1 C5 108.4(3) . . ?
C2 N1 C6 125.5(3) . . ?
C5 N1 C6 126.1(3) . . ?
C2A N1A C5A 107.2(3) . . ?
C2A N1A C6A 127.5(3) . . ?
C5A N1A C6A 125.3(3) . . ?
C2B N1B C5B 108.5(3) . . ?
C2B N1B C6B 125.2(3) . . ?
C5B N1B C6B 126.3(3) . . ?
C2 N3 C4 108.8(3) . . ?
C2 N3 C8 125.2(3) . . ?
C4 N3 C8 125.9(3) . . ?
C2A N3A C4A 108.0(3) . . ?
C2A N3A C8A 126.9(3) . . ?
C4A N3A C8A 125.1(3) . . ?
C2B N3B C4B 108.4(3) . . ?
C2B N3B C8B 124.7(3) . . ?
C4B N3B C8B 126.8(3) . . ?
N3 C2 N1 108.8(3) . . ?
N3A C2A N1A 109.8(3) . . ?
N1B C2B N3B 108.7(3) . . ?
C5 C4 N3 107.0(3) . . ?
C5A C4A N3A 107.1(3) . . ?
C5B C4B N3B 107.2(3) . . ?
C4 C5 N1 107.0(3) . . ?
C4A C5A N1A 107.8(3) . . ?
C4B C5B N1B 107.1(3) . . ?
N1 C6 C7 111.0(3) . . ?
N1A C6A C7A 111.1(4) . . ?
N1B C6B C7B 113.1(3) . . ?

loop_
_geom_bond_atom_site_label_1
_geom_bond_atom_site_label_2
_geom_bond_distance
_geom_bond_site_symmetry_2
_geom_bond_publ_flag
Sm1 Cl1 2.6789(9) . ?
Sm1 Cl1 2.6790(9) 3_665 ?
Sm1 Cl3 2.7046(8) 3_665 ?
Sm1 Cl3 2.7046(8) . ?
Sm1 Cl2 2.7184(7) 3_665 ?
Sm1 Cl2 2.7184(7) . ?
Sm2 Cl6 2.7030(8) 3 ?
Sm2 Cl6 2.7030(8) . ?
Sm2 Cl4 2.7041(8) . ?
Sm2 Cl4 2.7042(8) 3 ?
Sm2 Cl5 2.7073(8) 3 ?
Sm2 Cl5 2.7073(8) . ?
N1 C2 1.326(4) . ?
N1 C5 1.380(4) . ?
N1 C6 1.476(4) . ?
N1A C2A 1.320(4) . ?
N1A C5A 1.367(4) . ?
N1A C6A 1.479(5) . ?
N1B C2B 1.315(4) . ?
N1B C5B 1.371(4) . ?
N1B C6B 1.478(4) . ?
N3 C2 1.322(4) . ?
N3 C4 1.374(4) . ?
N3 C8 1.463(4) . ?
N3A C2A 1.314(4) . ?
N3A C4A 1.361(4) . ?
N3A C8A 1.472(4) . ?
N3B C2B 1.328(4) . ?
N3B C4B 1.363(4) . ?
N3B C8B 1.462(4) . ?
C4 C5 1.348(4) . ?
C4A C5A 1.337(5) . ?
C4B C5B 1.340(5) . ?
C6 C7 1.519(4) . ?
C6A C7A 1.503(6) . ?
C6B C7B 1.484(5) . ?

loop_
_geom_hbond_atom_site_label_D
_geom_hbond_atom_site_label_H
_geom_hbond_atom_site_label_A
_geom_hbond_distance_DH
_geom_hbond_distance_HA
_geom_hbond_distance_DA
_geom_hbond_angle_DHA
_geom_hbond_site_symmetry_A
C8A H8AA Cl5 0.98 2.63 3.585(4) 164.0 .
C8A H8AC Cl1 0.98 2.68 3.458(4) 137.0 3_655
C2 H2A Cl2 0.95 2.70 3.561(3) 150.3 .
C4A H4AA Cl2 0.95 2.70 3.537(4) 147.2 1_545
C2B H2BA Cl6 0.95 2.74 3.418(4) 129.3 .
C5B H5BA Cl1 0.95 2.74 3.500(4) 138.0 2_645
C4 H4A Cl4 0.95 2.73 3.583(3) 150.2 1_665
C2A H2AA Cl6 0.95 2.74 3.555(4) 144.4 3
C5 H5A Cl3 0.95 2.78 3.584(3) 143.4 2_655
C7B H7BC Cl1 0.98 2.80 3.662(4) 146.7 2_645
C2 H2A Cl3 0.95 2.77 3.351(3) 120.3 .
C4B H4BA Cl2 0.95 2.82 3.635(4) 144.6 3_665
C8B H8BC Cl4 0.98 2.84 3.662(4) 142.1 2
